data_4347070
loop_
_publ_author_name
'P\(aunescu, Emilia'
'McArthur, Sarah'
'Soudani, Myl\`ene'
'Scopelliti, Rosario'
'Dyson, Paul J.'

_publ_section_title
;
 Nonsteroidal Anti-inflammatory-Organometallic Anticancer Compounds.
;
_journal_issue 4
_journal_name_full 'Inorganic chemistry'
_journal_page_first 1788
_journal_page_last 1808
_journal_paper_doi 10.1021/acs.inorgchem.5b02690
_journal_volume 55
_journal_year 2016
_chemical_formula_moiety 'C44 H34 Cl4 N4 O8'
_chemical_formula_sum 'C44 H34 Cl4 N4 O8'
_chemical_formula_weight 888.55
_space_group_crystal_system monoclinic
_space_group_IT_number 14
_space_group_name_Hall '-P 2ybc'
_space_group_name_H-M_alt 'P 1 21/c 1'
_atom_sites_solution_hydrogens mixed
_atom_sites_solution_primary direct
_atom_sites_solution_secondary difmap
_audit_creation_method SHELXL-2014/7
_audit_update_record
;
2015-04-14 # Formatted by publCIF

;
_cell_angle_alpha 90
_cell_angle_beta 93.066(7)
_cell_angle_gamma 90
_cell_formula_units_Z 2
_cell_length_a 22.264(2)
_cell_length_b 4.6639(4)
_cell_length_c 23.386(2)
_cell_measurement_reflns_used 64
_cell_measurement_temperature 100(2)
_cell_measurement_theta_max 22
_cell_measurement_theta_min 3
_cell_volume 2424.9(4)
_computing_cell_refinement 'Dirax/lsq (Duisenberg & Schreurs, 1989-2000)'
_computing_data_collection 'Collect (Bruker AXS BV, 1997-2004)'
_computing_data_reduction 'EvalCCD (Duisenberg & Schreurs, 1990-2000)'
_computing_molecular_graphics 'Bruker SHELXTL'
_computing_publication_material 'Bruker SHELXTL'
_computing_structure_refinement 'SHELXL-2014/7 (Sheldrick, 2014)'
_computing_structure_solution 'Bruker SHELXTL'
_diffrn_ambient_temperature 100(2)
_diffrn_measured_fraction_theta_full 0.981
_diffrn_measured_fraction_theta_max 0.978
_diffrn_measurement_device_type 'Bruker APEX II CCD'
_diffrn_measurement_method 'phi and omega scans'
_diffrn_radiation_monochromator graphite
_diffrn_radiation_source 'sealed tube'
_diffrn_radiation_type MoK\a
_diffrn_radiation_wavelength 0.71073
_diffrn_reflns_av_R_equivalents 0.0602
_diffrn_reflns_av_unetI/netI 0.0610
_diffrn_reflns_Laue_measured_fraction_full 0.981
_diffrn_reflns_Laue_measured_fraction_max 0.978
_diffrn_reflns_limit_h_max 27
_diffrn_reflns_limit_h_min -27
_diffrn_reflns_limit_k_max 5
_diffrn_reflns_limit_k_min -5
_diffrn_reflns_limit_l_max 29
_diffrn_reflns_limit_l_min -29
_diffrn_reflns_number 24310
_diffrn_reflns_point_group_measured_fraction_full 0.981
_diffrn_reflns_point_group_measured_fraction_max 0.978
_diffrn_reflns_theta_full 25.242
_diffrn_reflns_theta_max 26.395
_diffrn_reflns_theta_min 1.744
_exptl_absorpt_coefficient_mu 0.295
_exptl_absorpt_correction_T_max 0.7454
_exptl_absorpt_correction_T_min 0.5493
_exptl_absorpt_correction_type multi-scan
_exptl_absorpt_process_details 'SADABS 2008, Bruker AXS, 2008'
_exptl_crystal_colour colourless
_exptl_crystal_density_diffrn 1.217
_exptl_crystal_description prism
_exptl_crystal_F_000 916
_exptl_crystal_size_max 0.553
_exptl_crystal_size_mid 0.179
_exptl_crystal_size_min 0.112
_refine_diff_density_max 0.334
_refine_diff_density_min -0.365
_refine_diff_density_rms 0.077
_refine_ls_extinction_method none
_refine_ls_goodness_of_fit_ref 1.048
_refine_ls_hydrogen_treatment mixed
_refine_ls_matrix_type full
_refine_ls_number_parameters 275
_refine_ls_number_reflns 4856
_refine_ls_number_restraints 1
_refine_ls_restrained_S_all 1.048
_refine_ls_R_factor_all 0.1160
_refine_ls_R_factor_gt 0.0649
_refine_ls_shift/su_max 0.000
_refine_ls_shift/su_mean 0.000
_refine_ls_structure_factor_coef Fsqd
_refine_ls_weighting_details 'w=1/[\s^2^(Fo^2^)+(0.0408P)^2^+7.2208P] where P=(Fo^2^+2Fc^2^)/3'
_refine_ls_weighting_scheme calc
_refine_ls_wR_factor_gt 0.1294
_refine_ls_wR_factor_ref 0.1565
_reflns_Friedel_coverage 0.000
_reflns_number_gt 3099
_reflns_number_total 4856
_reflns_threshold_expression 'I > 2\s(I)'
_cod_data_source_file ic5b02690_si_004.cif
_cod_data_source_block shelx
_cod_original_sg_symbol_H-M 'P 21/c'
_cod_database_code 4347070
_publcif_datablock.id {c191be71-56dc-4b19-87aa-3110ba978aed}

_shelx_shelxl_version_number 2014/7
_shelx_space_group_comment
;
The symmetry employed for this shelxl refinement is uniquely defined
by the following loop, which should always be used as a source of
symmetry information in preference to the above space-group names.
They are only intended as comments.
;
_shelx_estimated_absorpt_t_min 0.854
_shelx_estimated_absorpt_t_max 0.968
_publcif_info_exptl_table_max_cols 4
_publcif_info_exptl_table_use_headnotes n

loop_
_space_group_symop_operation_xyz
'x, y, z'
'-x, y+1/2, -z+1/2'
'-x, -y, -z'
'x, -y-1/2, z-1/2'

loop_
_atom_site_label
_atom_site_type_symbol
_atom_site_fract_x
_atom_site_fract_y
_atom_site_fract_z
_atom_site_U_iso_or_equiv
_atom_site_adp_type
_atom_site_occupancy
_atom_site_site_symmetry_order
_atom_site_calc_flag
_atom_site_refinement_flags_posn
_atom_site_refinement_flags_adp
Cl1 Cl 0.10772(5) 0.6265(3) 0.26439(5) 0.0456(3) Uani 1 1 d . .
Cl2 Cl 0.07350(5) 0.0839(2) 0.46634(5) 0.0400(3) Uani 1 1 d . .
O1 O 0.53101(11) 0.1503(6) 0.32542(10) 0.0237(6) Uani 1 1 d . .
O2 O 0.43550(11) 0.3085(5) 0.31103(10) 0.0228(6) Uani 1 1 d . .
O3 O 0.33144(11) -0.0240(6) 0.29230(11) 0.0263(6) Uani 1 1 d . .
O4 O 0.24501(15) 0.2032(11) 0.26937(15) 0.0789(15) Uani 1 1 d . .
N1 N 0.44547(13) 0.8489(7) 0.44846(12) 0.0222(7) Uani 1 1 d . .
N2 N 0.14424(14) 0.2391(8) 0.36287(14) 0.0276(8) Uani 1 1 d D .
H2 H 0.152(2) 0.226(11) 0.3259(9) 0.053(15) Uiso 1 1 d D .
C1 C 0.49987(16) 0.8969(8) 0.47578(14) 0.0186(8) Uani 1 1 d . .
C2 C 0.55227(17) 0.7595(8) 0.46058(15) 0.0231(8) Uani 1 1 d . .
H2A H 0.5897 0.7996 0.4804 0.028 Uiso 1 1 calc R U
C3 C 0.54895(17) 0.5632(8) 0.41598(15) 0.0231(8) Uani 1 1 d . .
H3 H 0.5840 0.4661 0.4050 0.028 Uiso 1 1 calc R U
C4 C 0.49363(16) 0.5104(8) 0.38747(14) 0.0171(8) Uani 1 1 d . .
C5 C 0.44346(16) 0.6597(8) 0.40511(15) 0.0219(8) Uani 1 1 d . .
H5 H 0.4058 0.6255 0.3853 0.026 Uiso 1 1 calc R U
C6 C 0.48983(16) 0.3023(8) 0.33913(14) 0.0191(8) Uani 1 1 d . .
C7 C 0.42657(16) 0.1174(8) 0.26195(14) 0.0215(8) Uani 1 1 d . .
H7A H 0.4402 -0.0789 0.2721 0.026 Uiso 1 1 calc R U
H7B H 0.4496 0.1863 0.2296 0.026 Uiso 1 1 calc R U
C8 C 0.36031(17) 0.1190(9) 0.24584(15) 0.0259(9) Uani 1 1 d . .
H8A H 0.3454 0.3181 0.2414 0.031 Uiso 1 1 calc R U
H8B H 0.3520 0.0153 0.2093 0.031 Uiso 1 1 calc R U
C9 C 0.27447(18) 0.0465(9) 0.30078(17) 0.0293(9) Uani 1 1 d . .
C10 C 0.25296(17) -0.0863(9) 0.35464(15) 0.0258(9) Uani 1 1 d . .
H10A H 0.2821 -0.2332 0.3690 0.031 Uiso 1 1 calc R U
H10B H 0.2137 -0.1814 0.3463 0.031 Uiso 1 1 calc R U
C11 C 0.24636(16) 0.1451(8) 0.40029(15) 0.0208(8) Uani 1 1 d . .
C12 C 0.19207(16) 0.2975(8) 0.40370(15) 0.0218(8) Uani 1 1 d . .
C13 C 0.18713(17) 0.5032(8) 0.44647(16) 0.0243(9) Uani 1 1 d . .
H13 H 0.1502 0.6022 0.4497 0.029 Uiso 1 1 calc R U
C14 C 0.23531(18) 0.5651(9) 0.48430(17) 0.0306(9) Uani 1 1 d . .
H14 H 0.2312 0.7046 0.5134 0.037 Uiso 1 1 calc R U
C15 C 0.28998(19) 0.4228(10) 0.47968(18) 0.0359(10) Uani 1 1 d . .
H15 H 0.3235 0.4689 0.5048 0.043 Uiso 1 1 calc R U
C16 C 0.29488(17) 0.2125(9) 0.43792(16) 0.0275(9) Uani 1 1 d . .
H16 H 0.3319 0.1136 0.4351 0.033 Uiso 1 1 calc R U
C17 C 0.08686(17) 0.3663(9) 0.36539(17) 0.0272(9) Uani 1 1 d . .
C18 C 0.06331(19) 0.5461(10) 0.32192(19) 0.0379(11) Uani 1 1 d . .
C19 C 0.0059(2) 0.6664(11) 0.3229(2) 0.0519(14) Uani 1 1 d . .
H19 H -0.0088 0.7873 0.2925 0.062 Uiso 1 1 calc R U
C20 C -0.0293(2) 0.6075(12) 0.3683(3) 0.0559(15) Uani 1 1 d . .
H20 H -0.0684 0.6883 0.3693 0.067 Uiso 1 1 calc R U
C21 C -0.00779(19) 0.4315(10) 0.4122(2) 0.0450(12) Uani 1 1 d . .
H21 H -0.0320 0.3925 0.4435 0.054 Uiso 1 1 calc R U
C22 C 0.04912(18) 0.3113(9) 0.41080(19) 0.0332(10) Uani 1 1 d . .

loop_
_atom_site_aniso_label
_atom_site_aniso_U_11
_atom_site_aniso_U_22
_atom_site_aniso_U_33
_atom_site_aniso_U_23
_atom_site_aniso_U_13
_atom_site_aniso_U_12
Cl1 0.0421(7) 0.0564(8) 0.0366(6) 0.0047(6) -0.0137(5) 0.0004(6)
Cl2 0.0334(6) 0.0341(6) 0.0546(7) 0.0012(5) 0.0228(5) 0.0004(5)
O1 0.0239(15) 0.0256(15) 0.0220(13) -0.0016(11) 0.0051(11) 0.0017(12)
O2 0.0227(14) 0.0257(15) 0.0203(13) -0.0060(11) 0.0050(10) 0.0017(11)
O3 0.0206(14) 0.0299(16) 0.0290(14) 0.0043(12) 0.0082(11) -0.0009(12)
O4 0.042(2) 0.139(4) 0.058(2) 0.061(3) 0.0232(18) 0.043(2)
N1 0.0222(17) 0.0246(18) 0.0202(15) -0.0028(14) 0.0032(12) 0.0032(14)
N2 0.0178(18) 0.036(2) 0.0297(19) -0.0077(16) 0.0023(14) 0.0007(15)
C1 0.020(2) 0.0191(19) 0.0164(17) 0.0070(15) 0.0020(14) -0.0011(15)
C2 0.0180(19) 0.029(2) 0.0224(19) -0.0006(17) -0.0006(15) 0.0038(16)
C3 0.021(2) 0.028(2) 0.0212(18) -0.0003(17) 0.0056(15) 0.0034(16)
C4 0.020(2) 0.0167(19) 0.0142(17) 0.0045(14) 0.0017(14) 0.0020(15)
C5 0.020(2) 0.027(2) 0.0186(18) 0.0005(16) 0.0008(14) -0.0005(16)
C6 0.021(2) 0.020(2) 0.0161(17) 0.0043(15) 0.0061(15) -0.0025(16)
C7 0.025(2) 0.023(2) 0.0168(17) -0.0056(16) 0.0059(14) -0.0055(16)
C8 0.030(2) 0.032(2) 0.0153(18) 0.0001(17) 0.0042(15) -0.0054(18)
C9 0.021(2) 0.038(3) 0.029(2) -0.0004(19) 0.0060(16) 0.0063(18)
C10 0.022(2) 0.029(2) 0.027(2) 0.0019(18) 0.0056(16) 0.0068(17)
C11 0.022(2) 0.021(2) 0.0197(18) 0.0068(16) 0.0053(14) -0.0012(16)
C12 0.0164(19) 0.023(2) 0.026(2) 0.0064(16) 0.0040(15) -0.0024(15)
C13 0.018(2) 0.026(2) 0.029(2) 0.0007(17) 0.0048(15) 0.0039(16)
C14 0.032(2) 0.030(2) 0.030(2) -0.0054(19) 0.0025(17) 0.0043(19)
C15 0.030(2) 0.043(3) 0.033(2) -0.003(2) -0.0106(18) 0.004(2)
C16 0.021(2) 0.029(2) 0.032(2) 0.0069(18) -0.0025(16) 0.0055(17)
C17 0.016(2) 0.026(2) 0.039(2) -0.0072(19) -0.0026(16) -0.0004(16)
C18 0.029(2) 0.041(3) 0.043(3) -0.005(2) -0.0123(19) -0.002(2)
C19 0.035(3) 0.049(3) 0.068(3) -0.007(3) -0.025(3) 0.011(2)
C20 0.023(3) 0.054(3) 0.089(4) -0.019(3) -0.004(3) 0.011(2)
C21 0.021(2) 0.041(3) 0.074(3) -0.016(3) 0.007(2) 0.000(2)
C22 0.019(2) 0.032(2) 0.048(3) -0.008(2) 0.0024(18) 0.0014(18)

loop_
_atom_type_symbol
_atom_type_description
_atom_type_scat_dispersion_real
_atom_type_scat_dispersion_imag
_atom_type_scat_source
C C 0.0033 0.0016 'International Tables Vol C Tables 4.2.6.8 and 6.1.1.4'
H H 0.0000 0.0000 'International Tables Vol C Tables 4.2.6.8 and 6.1.1.4'
N N 0.0061 0.0033 'International Tables Vol C Tables 4.2.6.8 and 6.1.1.4'
O O 0.0106 0.0060 'International Tables Vol C Tables 4.2.6.8 and 6.1.1.4'
Cl Cl 0.1484 0.1585 'International Tables Vol C Tables 4.2.6.8 and 6.1.1.4'

loop_
_geom_angle_atom_site_label_1
_geom_angle_atom_site_label_2
_geom_angle_atom_site_label_3
_geom_angle
_geom_angle_site_symmetry_3
C6 O2 C7 116.9(3) .
C9 O3 C8 117.4(3) .
C5 N1 C1 117.2(3) .
C17 N2 C12 122.6(3) .
C17 N2 H2 106(3) .
C12 N2 H2 120(3) .
N1 C1 C2 122.8(3) .
N1 C1 C1 115.6(4) 3_676
C2 C1 C1 121.5(4) 3_676
C3 C2 C1 118.9(3) .
C3 C2 H2A 120.5 .
C1 C2 H2A 120.5 .
C2 C3 C4 119.2(3) .
C2 C3 H3 120.4 .
C4 C3 H3 120.4 .
C3 C4 C5 118.1(3) .
C3 C4 C6 119.5(3) .
C5 C4 C6 122.4(3) .
N1 C5 C4 123.7(3) .
N1 C5 H5 118.1 .
C4 C5 H5 118.1 .
O1 C6 O2 123.7(3) .
O1 C6 C4 124.6(3) .
O2 C6 C4 111.7(3) .
O2 C7 C8 106.6(3) .
O2 C7 H7A 110.4 .
C8 C7 H7A 110.4 .
O2 C7 H7B 110.4 .
C8 C7 H7B 110.4 .
H7A C7 H7B 108.6 .
O3 C8 C7 106.1(3) .
O3 C8 H8A 110.5 .
C7 C8 H8A 110.5 .
O3 C8 H8B 110.5 .
C7 C8 H8B 110.5 .
H8A C8 H8B 108.7 .
O4 C9 O3 123.3(4) .
O4 C9 C10 124.9(4) .
O3 C9 C10 111.7(3) .
C9 C10 C11 109.9(3) .
C9 C10 H10A 109.7 .
C11 C10 H10A 109.7 .
C9 C10 H10B 109.7 .
C11 C10 H10B 109.7 .
H10A C10 H10B 108.2 .
C16 C11 C12 119.3(3) .
C16 C11 C10 120.0(3) .
C12 C11 C10 120.7(3) .
C13 C12 C11 119.3(3) .
C13 C12 N2 122.0(3) .
C11 C12 N2 118.7(3) .
C14 C13 C12 120.9(4) .
C14 C13 H13 119.5 .
C12 C13 H13 119.5 .
C13 C14 C15 120.0(4) .
C13 C14 H14 120.0 .
C15 C14 H14 120.0 .
C16 C15 C14 119.4(4) .
C16 C15 H15 120.3 .
C14 C15 H15 120.3 .
C15 C16 C11 121.0(4) .
C15 C16 H16 119.5 .
C11 C16 H16 119.5 .
C18 C17 C22 116.1(4) .
C18 C17 N2 121.8(4) .
C22 C17 N2 122.1(4) .
C19 C18 C17 122.5(4) .
C19 C18 Cl1 118.7(4) .
C17 C18 Cl1 118.8(3) .
C20 C19 C18 119.3(5) .
C20 C19 H19 120.3 .
C18 C19 H19 120.3 .
C21 C20 C19 120.1(5) .
C21 C20 H20 119.9 .
C19 C20 H20 119.9 .
C20 C21 C22 120.3(5) .
C20 C21 H21 119.9 .
C22 C21 H21 119.9 .
C21 C22 C17 121.7(4) .
C21 C22 Cl2 118.5(4) .
C17 C22 Cl2 119.8(3) .

loop_
_geom_bond_atom_site_label_1
_geom_bond_atom_site_label_2
_geom_bond_distance
_geom_bond_site_symmetry_2
Cl1 C18 1.752(5) .
Cl2 C22 1.741(5) .
O1 C6 1.216(4) .
O2 C6 1.346(4) .
O2 C7 1.458(4) .
O3 C9 1.335(4) .
O3 C8 1.454(4) .
O4 C9 1.205(5) .
N1 C5 1.343(5) .
N1 C1 1.357(5) .
N2 C17 1.413(5) .
N2 C12 1.418(5) .
N2 H2 0.892(19) .
C1 C2 1.394(5) .
C1 C1 1.486(7) 3_676
C2 C3 1.387(5) .
C2 H2A 0.9500 .
C3 C4 1.391(5) .
C3 H3 0.9500 .
C4 C5 1.397(5) .
C4 C6 1.489(5) .
C5 H5 0.9500 .
C7 C8 1.503(5) .
C7 H7A 0.9900 .
C7 H7B 0.9900 .
C8 H8A 0.9900 .
C8 H8B 0.9900 .
C9 C10 1.505(5) .
C10 C11 1.530(5) .
C10 H10A 0.9900 .
C10 H10B 0.9900 .
C11 C16 1.392(5) .
C11 C12 1.408(5) .
C12 C13 1.394(5) .
C13 C14 1.384(5) .
C13 H13 0.9500 .
C14 C15 1.396(6) .
C14 H14 0.9500 .
C15 C16 1.392(6) .
C15 H15 0.9500 .
C16 H16 0.9500 .
C17 C18 1.398(6) .
C17 C22 1.412(6) .
C18 C19 1.398(6) .
C19 C20 1.381(8) .
C19 H19 0.9500 .
C20 C21 1.381(7) .
C20 H20 0.9500 .
C21 C22 1.387(6) .
C21 H21 0.9500 .

loop_
_geom_hbond_atom_site_label_D
_geom_hbond_atom_site_label_H
_geom_hbond_atom_site_label_A
_geom_hbond_distance_DH
_geom_hbond_distance_HA
_geom_hbond_distance_DA
_geom_hbond_angle_DHA
_geom_hbond_site_symmetry_A
N2 H2 Cl1 0.892(19) 2.52(5) 3.005(4) 115(4) .
N2 H2 O4 0.892(19) 2.52(4) 3.220(5) 135(4) .
C7 H7B O1 0.99 2.57 3.384(4) 140 2_655

loop_
_geom_torsion_atom_site_label_1
_geom_torsion_atom_site_label_2
_geom_torsion_atom_site_label_3
_geom_torsion_atom_site_label_4
_geom_torsion
_geom_torsion_site_symmetry_1
_geom_torsion_site_symmetry_4
C5 N1 C1 C2 0.0(5) . .
C5 N1 C1 C1 -178.9(4) . 3_676
N1 C1 C2 C3 -0.6(6) . .
C1 C1 C2 C3 178.3(4) 3_676 .
C1 C2 C3 C4 0.4(5) . .
C2 C3 C4 C5 0.2(5) . .
C2 C3 C4 C6 179.4(3) . .
C1 N1 C5 C4 0.7(5) . .
C3 C4 C5 N1 -0.8(5) . .
C6 C4 C5 N1 -179.9(3) . .
C7 O2 C6 O1 0.8(5) . .
C7 O2 C6 C4 178.9(3) . .
C3 C4 C6 O1 7.4(5) . .
C5 C4 C6 O1 -173.5(3) . .
C3 C4 C6 O2 -170.7(3) . .
C5 C4 C6 O2 8.4(5) . .
C6 O2 C7 C8 168.7(3) . .
C9 O3 C8 C7 153.5(3) . .
O2 C7 C8 O3 -68.3(4) . .
C8 O3 C9 O4 6.0(6) . .
C8 O3 C9 C10 -172.3(3) . .
O4 C9 C10 C11 -69.7(6) . .
O3 C9 C10 C11 108.6(4) . .
C9 C10 C11 C16 -89.6(4) . .
C9 C10 C11 C12 88.5(4) . .
C16 C11 C12 C13 -3.1(5) . .
C10 C11 C12 C13 178.8(3) . .
C16 C11 C12 N2 176.1(3) . .
C10 C11 C12 N2 -2.0(5) . .
C17 N2 C12 C13 -5.4(6) . .
C17 N2 C12 C11 175.4(4) . .
C11 C12 C13 C14 2.0(6) . .
N2 C12 C13 C14 -177.2(4) . .
C12 C13 C14 C15 0.5(6) . .
C13 C14 C15 C16 -2.0(6) . .
C14 C15 C16 C11 0.9(6) . .
C12 C11 C16 C15 1.7(6) . .
C10 C11 C16 C15 179.8(4) . .
C12 N2 C17 C18 117.4(4) . .
C12 N2 C17 C22 -65.0(5) . .
C22 C17 C18 C19 0.1(6) . .
N2 C17 C18 C19 177.9(4) . .
C22 C17 C18 Cl1 179.5(3) . .
N2 C17 C18 Cl1 -2.7(5) . .
C17 C18 C19 C20 0.2(7) . .
Cl1 C18 C19 C20 -179.2(4) . .
C18 C19 C20 C21 -0.1(8) . .
C19 C20 C21 C22 -0.4(7) . .
C20 C21 C22 C17 0.7(7) . .
C20 C21 C22 Cl2 -178.5(4) . .
C18 C17 C22 C21 -0.5(6) . .
N2 C17 C22 C21 -178.3(4) . .
C18 C17 C22 Cl2 178.6(3) . .
N2 C17 C22 Cl2 0.8(6) . .

loop_
_publcif_info_datablock.id
_publcif_info_datablock.publ_exptl
_publcif_info_datablock.publ_geom
_publcif_info_datablock.structure
{c191be71-56dc-4b19-87aa-3110ba978aed} y y y

loop_
_publcif_info_exptl_table_extra_item
sin_theta_over_lambda_max

loop_
_publcif_info_tables.block_id
_publcif_info_tables.reference_item
{c191be71-56dc-4b19-87aa-3110ba978aed} '_publcif_info_datablock.publ_exptl'
{c191be71-56dc-4b19-87aa-3110ba978aed} '_geom_hbond_atom_site_label_D'
